data_4340334
loop_
_publ_author_name
'Falkenhagen, Jan P.'
'Braun, Beatrice'
'Bill, Eckhard'
'Sattler, Dominik'
'Limberg, Christian'

_publ_section_title
;
 A Cubic Fe4Mo4 Oxo Framework and Its Reversible Four-Electron Redox
 Chemistry.
;
_journal_issue 14
_journal_name_full 'Inorganic chemistry'
_journal_page_first 7294
_journal_page_last 7308
_journal_paper_doi 10.1021/ic500584a
_journal_volume 53
_journal_year 2014
_chemical_formula_moiety 'C36 H84 Fe4 Mo4 N12 O16, 5(C2 H3 N)'
_chemical_formula_sum 'C46 H99 Fe4 Mo4 N17 O16'
_chemical_formula_weight 1753.58
_chemical_name_systematic
;
 ?
;
_space_group_crystal_system orthorhombic
_space_group_IT_number 33
_space_group_name_Hall 'P 2c -2n'
_space_group_name_H-M_alt 'P n a 21'
_symmetry_space_group_name_Hall 'P 2c -2n'
_symmetry_space_group_name_H-M 'P n a 21'
_atom_sites_solution_hydrogens geom
_audit_creation_method SHELXL-2013
_cell_angle_alpha 90
_cell_angle_beta 90
_cell_angle_gamma 90
_cell_formula_units_Z 4
_cell_length_a 25.3411(6)
_cell_length_b 16.7869(4)
_cell_length_c 16.1527(3)
_cell_measurement_reflns_used 72277
_cell_measurement_temperature 100(2)
_cell_measurement_theta_max 29.64
_cell_measurement_theta_min 3.22
_cell_volume 6871.3(3)
_computing_cell_refinement 'X-AREA (Stoe & Cie, 2002)'
_computing_data_collection 'X-AREA (Stoe & Cie, 2002)'
_computing_data_reduction 'X-RED (Stoe & Cie, 2002)'
_computing_molecular_graphics 'PLATON, 1990'
_computing_publication_material 'PLATON, 1990'
_computing_structure_refinement 'SHELXL97 (Sheldrick, 1997)'
_computing_structure_solution 'SHELXS97 (Sheldrick, 1997)'
_diffrn_ambient_temperature 100(2)
_diffrn_measured_fraction_theta_full 0.990
_diffrn_measured_fraction_theta_max 0.983
_diffrn_measurement_device_type 'STOE IPDS2theta'
_diffrn_measurement_method 'rotation method'
_diffrn_radiation_monochromator graphite
_diffrn_radiation_source 'fine-focus sealed tube'
_diffrn_radiation_type MoK\a
_diffrn_radiation_wavelength 0.71073
_diffrn_reflns_av_R_equivalents 0.0375
_diffrn_reflns_av_unetI/netI 0.0344
_diffrn_reflns_Laue_measured_fraction_full 0.990
_diffrn_reflns_Laue_measured_fraction_max 0.983
_diffrn_reflns_limit_h_max 34
_diffrn_reflns_limit_h_min -34
_diffrn_reflns_limit_k_max 22
_diffrn_reflns_limit_k_min -22
_diffrn_reflns_limit_l_max 21
_diffrn_reflns_limit_l_min -21
_diffrn_reflns_number 58663
_diffrn_reflns_point_group_measured_fraction_full 0.991
_diffrn_reflns_point_group_measured_fraction_max 0.983
_diffrn_reflns_theta_full 25.242
_diffrn_reflns_theta_max 29.221
_diffrn_reflns_theta_min 3.228
_exptl_absorpt_coefficient_mu 1.595
_exptl_absorpt_correction_T_max 0.853
_exptl_absorpt_correction_T_min 0.547
_exptl_absorpt_correction_type multi-scan
_exptl_absorpt_process_details 'Spek, 2003'
_exptl_crystal_colour brown
_exptl_crystal_density_diffrn 1.695
_exptl_crystal_description plate
_exptl_crystal_F_000 3576
_exptl_crystal_size_max 0.440
_exptl_crystal_size_mid 0.320
_exptl_crystal_size_min 0.100
_refine_diff_density_max 0.721
_refine_diff_density_min -1.033
_refine_diff_density_rms 0.113
_refine_ls_abs_structure_details
;
 Refined as an inversion twin.
;
_refine_ls_abs_structure_Flack 0.006(12)
_refine_ls_extinction_method none
_refine_ls_goodness_of_fit_ref 1.030
_refine_ls_hydrogen_treatment constr
_refine_ls_matrix_type full
_refine_ls_number_parameters 802
_refine_ls_number_reflns 18000
_refine_ls_number_restraints 1
_refine_ls_restrained_S_all 1.030
_refine_ls_R_factor_all 0.0302
_refine_ls_R_factor_gt 0.0247
_refine_ls_shift/su_max 0.001
_refine_ls_shift/su_mean 0.000
_refine_ls_structure_factor_coef Fsqd
_refine_ls_weighting_details 'w=1/[\s^2^(Fo^2^)+(0.0442P)^2^] where P=(Fo^2^+2Fc^2^)/3'
_refine_ls_weighting_scheme calc
_refine_ls_wR_factor_gt 0.0540
_refine_ls_wR_factor_ref 0.0671
_reflns_Friedel_coverage 0.935
_reflns_Friedel_fraction_full 0.991
_reflns_Friedel_fraction_max 0.983
_reflns_number_gt 16584
_reflns_number_total 18000
_reflns_threshold_expression 'I > 2\s(I)'
_cod_data_source_file ic500584a_si_003.cif
_cod_data_source_block jf268new_complex1(MeCN)5
_cod_depositor_comments 'Adding full bibliography for 4340334--4340337.cif.'
_cod_database_code 4340334
_shelx_space_group_comment
;
The symmetry employed for this shelxl refinement is uniquely defined
by the following loop, which should always be used as a source of
symmetry information in preference to the above space-group names.
They are only intended as comments.
;
_shelx_estimated_absorpt_t_min 0.540
_shelx_estimated_absorpt_t_max 0.857
_shelxl_version_number 2013-4

loop_
_space_group_symop_operation_xyz
'x, y, z'
'-x, -y, z+1/2'
'-x+1/2, y+1/2, z+1/2'
'x+1/2, -y+1/2, z'

loop_
_atom_site_label
_atom_site_type_symbol
_atom_site_fract_x
_atom_site_fract_y
_atom_site_fract_z
_atom_site_U_iso_or_equiv
_atom_site_adp_type
_atom_site_occupancy
_atom_site_site_symmetry_order
_atom_site_calc_flag
_atom_site_refinement_flags_posn
_atom_site_refinement_flags_adp
Mo3 Mo 0.28607(2) 0.39697(2) 0.01813(2) 0.00991(6) Uani 1 1 d . .
Mo4 Mo 0.43354(2) 0.21609(2) 0.03170(2) 0.00904(7) Uani 1 1 d . .
Mo1 Mo 0.29658(2) 0.13562(2) -0.11723(2) 0.00945(7) Uani 1 1 d . .
Mo2 Mo 0.28942(2) 0.13936(2) 0.15887(2) 0.00863(7) Uani 1 1 d . .
Fe3 Fe 0.38190(2) 0.31852(3) -0.13048(4) 0.00946(11) Uani 1 1 d . .
Fe4 Fe 0.35474(2) 0.31355(3) 0.19645(4) 0.00992(11) Uani 1 1 d . .
Fe1 Fe 0.37492(2) 0.02391(3) 0.02642(4) 0.01006(10) Uani 1 1 d . .
Fe2 Fe 0.19794(2) 0.22368(3) -0.00011(4) 0.01039(12) Uani 1 1 d . .
O1 O 0.31444(11) 0.05464(17) -0.05196(19) 0.0138(6) Uani 1 1 d . .
O2 O 0.22970(11) 0.16473(18) -0.10225(19) 0.0141(6) Uani 1 1 d . .
O3 O 0.33913(11) 0.21783(17) -0.1032(2) 0.0162(6) Uani 1 1 d . .
O4 O 0.30304(13) 0.1042(2) -0.2192(2) 0.0207(7) Uani 1 1 d . .
O5 O 0.34245(11) 0.07556(17) 0.13069(19) 0.0127(6) Uani 1 1 d . .
O6 O 0.25796(12) 0.18167(17) 0.0724(2) 0.0150(6) Uani 1 1 d . .
O7 O 0.30979(11) 0.21519(17) 0.23008(19) 0.0122(6) Uani 1 1 d . .
O8 O 0.24304(11) 0.08027(18) 0.2097(2) 0.0159(6) Uani 1 1 d . .
O9 O 0.23352(12) 0.33403(18) -0.0123(2) 0.0160(6) Uani 1 1 d . .
O10 O 0.34048(12) 0.38843(18) -0.0505(2) 0.0147(6) Uani 1 1 d . .
O11 O 0.30518(12) 0.37775(18) 0.1221(2) 0.0153(6) Uani 1 1 d . .
O12 O 0.26341(11) 0.49529(17) 0.0135(2) 0.0195(6) Uani 1 1 d . .
O13 O 0.42342(11) 0.11600(17) -0.00133(19) 0.0131(6) Uani 1 1 d . .
O14 O 0.44267(11) 0.28150(17) -0.0542(2) 0.0135(6) Uani 1 1 d . .
O15 O 0.38213(11) 0.25046(17) 0.09654(19) 0.0140(6) Uani 1 1 d . .
N1 N 0.43962(14) -0.0389(2) 0.0996(2) 0.0144(7) Uani 1 1 d . .
N2 N 0.33641(14) -0.0944(2) 0.0567(2) 0.0126(7) Uani 1 1 d . .
N3 N 0.41097(14) -0.0571(2) -0.0711(2) 0.0147(7) Uani 1 1 d . .
N4 N 0.12844(14) 0.2559(3) -0.0791(3) 0.0197(8) Uani 1 1 d . .
N5 N 0.14244(12) 0.1205(2) 0.0246(3) 0.0174(7) Uani 1 1 d . .
N6 N 0.14270(15) 0.2754(2) 0.0969(3) 0.0170(7) Uani 1 1 d . .
N7 N 0.33216(14) 0.3584(2) -0.2388(2) 0.0136(7) Uani 1 1 d . .
N8 N 0.42735(14) 0.4262(2) -0.1747(2) 0.0146(7) Uani 1 1 d . .
N9 N 0.42660(13) 0.2664(2) -0.2400(2) 0.0113(7) Uani 1 1 d . .
N10 N 0.41346(14) 0.2756(2) 0.2947(2) 0.0131(7) Uani 1 1 d . .
N11 N 0.41507(14) 0.4151(2) 0.1960(2) 0.0142(7) Uani 1 1 d . .
N12 N 0.32763(14) 0.3863(2) 0.3058(2) 0.0136(7) Uani 1 1 d . .
O16 O 0.49097(12) 0.21756(19) 0.0898(2) 0.0168(6) Uani 1 1 d . .
C1 C 0.46025(18) 0.0144(3) 0.1648(3) 0.0195(9) Uani 1 1 d . .
H1A H 0.4317 0.0282 0.2032 0.029 Uiso 1 1 calc R U
H1B H 0.4742 0.0631 0.1394 0.029 Uiso 1 1 calc R U
H1C H 0.4885 -0.0127 0.1951 0.029 Uiso 1 1 calc R U
C2 C 0.27880(17) -0.0836(3) 0.0636(3) 0.0181(9) Uani 1 1 d . .
H2A H 0.2624 -0.1342 0.0795 0.027 Uiso 1 1 calc R U
H2B H 0.2646 -0.0662 0.0102 0.027 Uiso 1 1 calc R U
H2C H 0.2711 -0.0433 0.1058 0.027 Uiso 1 1 calc R U
C3 C 0.42312(18) -0.0124(3) -0.1471(3) 0.0180(9) Uani 1 1 d . .
H3A H 0.4508 0.0268 -0.1356 0.027 Uiso 1 1 calc R U
H3B H 0.3913 0.0150 -0.1664 0.027 Uiso 1 1 calc R U
H3C H 0.4354 -0.0494 -0.1900 0.027 Uiso 1 1 calc R U
C4 C 0.41902(17) -0.1135(3) 0.1365(3) 0.0167(9) Uani 1 1 d . .
H4A H 0.4324 -0.1188 0.1938 0.020 Uiso 1 1 calc R U
H4B H 0.4320 -0.1596 0.1041 0.020 Uiso 1 1 calc R U
C5 C 0.35894(18) -0.1146(3) 0.1377(3) 0.0168(9) Uani 1 1 d . .
H5A H 0.3466 -0.1683 0.1542 0.020 Uiso 1 1 calc R U
H5B H 0.3461 -0.0760 0.1794 0.020 Uiso 1 1 calc R U
C6 C 0.34847(17) -0.1537(2) -0.0085(3) 0.0161(8) Uani 1 1 d . .
H6A H 0.3163 -0.1851 -0.0207 0.019 Uiso 1 1 calc R U
H6B H 0.3758 -0.1909 0.0121 0.019 Uiso 1 1 calc R U
C7 C 0.36801(19) -0.1146(3) -0.0881(3) 0.0177(9) Uani 1 1 d . .
H7A H 0.3810 -0.1562 -0.1265 0.021 Uiso 1 1 calc R U
H7B H 0.3383 -0.0866 -0.1154 0.021 Uiso 1 1 calc R U
C8 C 0.45920(17) -0.0959(3) -0.0386(3) 0.0180(9) Uani 1 1 d . .
H8A H 0.4865 -0.0969 -0.0824 0.022 Uiso 1 1 calc R U
H8B H 0.4510 -0.1517 -0.0234 0.022 Uiso 1 1 calc R U
C9 C 0.48067(16) -0.0528(2) 0.0364(3) 0.0176(9) Uani 1 1 d . .
H9A H 0.5095 -0.0847 0.0610 0.021 Uiso 1 1 calc R U
H9B H 0.4956 -0.0010 0.0188 0.021 Uiso 1 1 calc R U
C10 C 0.14598(17) 0.3015(3) -0.1520(3) 0.0187(9) Uani 1 1 d . .
H10A H 0.1158 0.3117 -0.1883 0.028 Uiso 1 1 calc R U
H10B H 0.1727 0.2709 -0.1821 0.028 Uiso 1 1 calc R U
H10C H 0.1612 0.3523 -0.1339 0.028 Uiso 1 1 calc R U
C11 C 0.17188(16) 0.0449(2) 0.0157(3) 0.0189(9) Uani 1 1 d . .
H11A H 0.1482 0.0000 0.0267 0.028 Uiso 1 1 calc R U
H11B H 0.2012 0.0439 0.0553 0.028 Uiso 1 1 calc R U
H11C H 0.1858 0.0407 -0.0407 0.028 Uiso 1 1 calc R U
C12 C 0.1724(2) 0.3129(3) 0.1642(3) 0.0233(10) Uani 1 1 d . .
H12A H 0.1479 0.3402 0.2016 0.035 Uiso 1 1 calc R U
H12B H 0.1973 0.3516 0.1411 0.035 Uiso 1 1 calc R U
H12C H 0.1918 0.2720 0.1949 0.035 Uiso 1 1 calc R U
C13 C 0.10843(17) 0.1764(3) -0.1060(3) 0.0192(9) Uani 1 1 d . .
H13A H 0.1350 0.1507 -0.1422 0.023 Uiso 1 1 calc R U
H13B H 0.0757 0.1836 -0.1386 0.023 Uiso 1 1 calc R U
C14 C 0.09722(17) 0.1230(3) -0.0331(3) 0.0212(9) Uani 1 1 d . .
H14A H 0.0656 0.1427 -0.0034 0.025 Uiso 1 1 calc R U
H14B H 0.0896 0.0685 -0.0531 0.025 Uiso 1 1 calc R U
C15 C 0.12665(18) 0.1307(3) 0.1125(3) 0.0192(9) Uani 1 1 d . .
H15A H 0.1575 0.1207 0.1486 0.023 Uiso 1 1 calc R U
H15B H 0.0991 0.0911 0.1265 0.023 Uiso 1 1 calc R U
C16 C 0.10572(19) 0.2134(3) 0.1286(3) 0.0214(9) Uani 1 1 d . .
H16A H 0.0710 0.2196 0.1013 0.026 Uiso 1 1 calc R U
H16B H 0.1006 0.2208 0.1889 0.026 Uiso 1 1 calc R U
C17 C 0.11352(17) 0.3365(3) 0.0475(3) 0.0220(10) Uani 1 1 d . .
H17A H 0.1380 0.3801 0.0323 0.026 Uiso 1 1 calc R U
H17B H 0.0851 0.3596 0.0820 0.026 Uiso 1 1 calc R U
C18 C 0.08934(18) 0.3016(3) -0.0317(3) 0.0221(10) Uani 1 1 d . .
H18A H 0.0595 0.2664 -0.0168 0.027 Uiso 1 1 calc R U
H18B H 0.0754 0.3453 -0.0665 0.027 Uiso 1 1 calc R U
C19 C 0.27645(17) 0.3622(3) -0.2141(3) 0.0196(9) Uani 1 1 d . .
H19A H 0.2711 0.4077 -0.1771 0.029 Uiso 1 1 calc R U
H19B H 0.2667 0.3130 -0.1854 0.029 Uiso 1 1 calc R U
H19C H 0.2544 0.3685 -0.2635 0.029 Uiso 1 1 calc R U
C20 C 0.45325(19) 0.4656(3) -0.1052(3) 0.0217(10) Uani 1 1 d . .
H20A H 0.4711 0.5138 -0.1249 0.033 Uiso 1 1 calc R U
H20B H 0.4792 0.4294 -0.0806 0.033 Uiso 1 1 calc R U
H20C H 0.4268 0.4800 -0.0635 0.033 Uiso 1 1 calc R U
C21 C 0.43741(19) 0.1811(3) -0.2248(3) 0.0196(9) Uani 1 1 d . .
H21A H 0.4622 0.1612 -0.2665 0.029 Uiso 1 1 calc R U
H21B H 0.4044 0.1509 -0.2282 0.029 Uiso 1 1 calc R U
H21C H 0.4528 0.1745 -0.1696 0.029 Uiso 1 1 calc R U
C22 C 0.35037(18) 0.4364(3) -0.2714(3) 0.0181(9) Uani 1 1 d . .
H22A H 0.3194 0.4704 -0.2838 0.022 Uiso 1 1 calc R U
H22B H 0.3701 0.4280 -0.3236 0.022 Uiso 1 1 calc R U
C23 C 0.3857(2) 0.4783(3) -0.2091(3) 0.0196(9) Uani 1 1 d . .
H23A H 0.4025 0.5247 -0.2362 0.024 Uiso 1 1 calc R U
H23B H 0.3636 0.4986 -0.1631 0.024 Uiso 1 1 calc R U
C24 C 0.46613(17) 0.4018(3) -0.2394(3) 0.0202(9) Uani 1 1 d . .
H24A H 0.5000 0.4297 -0.2296 0.024 Uiso 1 1 calc R U
H24B H 0.4528 0.4181 -0.2945 0.024 Uiso 1 1 calc R U
C25 C 0.47562(17) 0.3130(3) -0.2393(3) 0.0186(9) Uani 1 1 d . .
H25A H 0.4969 0.2987 -0.2885 0.022 Uiso 1 1 calc R U
H25B H 0.4963 0.2987 -0.1895 0.022 Uiso 1 1 calc R U
C26 C 0.39642(17) 0.2773(3) -0.3178(3) 0.0178(9) Uani 1 1 d . .
H26A H 0.3996 0.2287 -0.3521 0.021 Uiso 1 1 calc R U
H26B H 0.4117 0.3223 -0.3494 0.021 Uiso 1 1 calc R U
C27 C 0.33865(17) 0.2939(3) -0.3010(3) 0.0189(9) Uani 1 1 d . .
H27A H 0.3210 0.3096 -0.3532 0.023 Uiso 1 1 calc R U
H27B H 0.3215 0.2447 -0.2805 0.023 Uiso 1 1 calc R U
C28 C 0.43055(18) 0.1930(3) 0.2792(3) 0.0162(9) Uani 1 1 d . .
H28A H 0.4494 0.1727 0.3278 0.024 Uiso 1 1 calc R U
H28B H 0.4540 0.1918 0.2310 0.024 Uiso 1 1 calc R U
H28C H 0.3996 0.1596 0.2684 0.024 Uiso 1 1 calc R U
C29 C 0.41996(19) 0.4505(3) 0.1128(3) 0.0190(9) Uani 1 1 d . .
H29A H 0.4496 0.4879 0.1121 0.029 Uiso 1 1 calc R U
H29B H 0.3873 0.4788 0.0989 0.029 Uiso 1 1 calc R U
H29C H 0.4261 0.4082 0.0721 0.029 Uiso 1 1 calc R U
C30 C 0.27020(18) 0.3792(3) 0.3148(3) 0.0202(9) Uani 1 1 d . .
H30A H 0.2610 0.3240 0.3280 0.030 Uiso 1 1 calc R U
H30B H 0.2531 0.3948 0.2629 0.030 Uiso 1 1 calc R U
H30C H 0.2581 0.4142 0.3595 0.030 Uiso 1 1 calc R U
C31 C 0.46008(16) 0.3289(3) 0.2987(3) 0.0145(8) Uani 1 1 d . .
H31A H 0.4924 0.2969 0.3076 0.017 Uiso 1 1 calc R U
H31B H 0.4563 0.3662 0.3458 0.017 Uiso 1 1 calc R U
C32 C 0.46505(17) 0.3760(3) 0.2183(3) 0.0171(9) Uani 1 1 d . .
H32A H 0.4929 0.4169 0.2245 0.021 Uiso 1 1 calc R U
H32B H 0.4757 0.3396 0.1731 0.021 Uiso 1 1 calc R U
C33 C 0.39896(19) 0.4765(3) 0.2579(3) 0.0190(9) Uani 1 1 d . .
H33A H 0.4055 0.5302 0.2349 0.023 Uiso 1 1 calc R U
H33B H 0.4206 0.4705 0.3086 0.023 Uiso 1 1 calc R U
C34 C 0.34113(18) 0.4686(2) 0.2802(3) 0.0180(9) Uani 1 1 d . .
H34A H 0.3327 0.5058 0.3259 0.022 Uiso 1 1 calc R U
H34B H 0.3193 0.4837 0.2318 0.022 Uiso 1 1 calc R U
C35 C 0.35498(17) 0.3603(3) 0.3825(3) 0.0176(8) Uani 1 1 d . .
H35A H 0.3291 0.3571 0.4283 0.021 Uiso 1 1 calc R U
H35B H 0.3820 0.4002 0.3977 0.021 Uiso 1 1 calc R U
C36 C 0.38136(17) 0.2791(3) 0.3712(3) 0.0165(8) Uani 1 1 d . .
H36A H 0.4042 0.2681 0.4195 0.020 Uiso 1 1 calc R U
H36B H 0.3539 0.2373 0.3690 0.020 Uiso 1 1 calc R U
N13 N 0.4214(2) 0.0081(3) 0.4040(4) 0.0474(15) Uani 1 1 d . .
C37 C 0.3788(2) 0.0195(3) 0.3865(3) 0.0259(10) Uani 1 1 d . .
C38 C 0.32427(18) 0.0350(3) 0.3624(3) 0.0224(10) Uani 1 1 d . .
H38A H 0.3193 0.0924 0.3540 0.034 Uiso 1 1 calc R U
H38B H 0.3005 0.0165 0.4062 0.034 Uiso 1 1 calc R U
H38C H 0.3164 0.0066 0.3109 0.034 Uiso 1 1 calc R U
N14 N 0.04705(17) 0.9366(2) 0.0325(3) 0.0289(9) Uani 1 1 d . .
C39 C 0.02067(16) 0.8824(3) 0.0259(3) 0.0203(8) Uani 1 1 d . .
C40 C -0.0116(2) 0.8113(3) 0.0181(4) 0.0353(12) Uani 1 1 d . .
H40A H -0.0282 0.8103 -0.0367 0.053 Uiso 1 1 calc R U
H40B H -0.0391 0.8117 0.0609 0.053 Uiso 1 1 calc R U
H40C H 0.0105 0.7639 0.0249 0.053 Uiso 1 1 calc R U
N15 N 0.1822(3) 0.6885(4) 0.0199(4) 0.0535(15) Uani 1 1 d . .
C41 C 0.1705(3) 0.6321(4) 0.0540(4) 0.0415(17) Uani 1 1 d . .
C42 C 0.1565(2) 0.5586(4) 0.0991(4) 0.0383(14) Uani 1 1 d . .
H42A H 0.1617 0.5670 0.1586 0.057 Uiso 1 1 calc R U
H42B H 0.1790 0.5148 0.0803 0.057 Uiso 1 1 calc R U
H42C H 0.1194 0.5454 0.0885 0.057 Uiso 1 1 calc R U
N16 N 0.11077(19) 0.1744(3) 0.6577(4) 0.0364(11) Uani 1 1 d . .
C43 C 0.1543(2) 0.1596(3) 0.6545(3) 0.0246(10) Uani 1 1 d . .
C44 C 0.2104(2) 0.1416(4) 0.6485(5) 0.0347(14) Uani 1 1 d . .
H44A H 0.2156 0.0968 0.6105 0.052 Uiso 1 1 calc R U
H44B H 0.2240 0.1275 0.7034 0.052 Uiso 1 1 calc R U
H44C H 0.2293 0.1884 0.6276 0.052 Uiso 1 1 calc R U
N17 N 0.1063(2) 0.1826(3) 0.3707(4) 0.0369(12) Uani 1 1 d . .
C45 C 0.1489(2) 0.1640(3) 0.3790(3) 0.0243(10) Uani 1 1 d . .
C46 C 0.2042(2) 0.1401(3) 0.3880(4) 0.0288(11) Uani 1 1 d . .
H46A H 0.2187 0.1263 0.3336 0.043 Uiso 1 1 calc R U
H46B H 0.2064 0.0937 0.4247 0.043 Uiso 1 1 calc R U
H46C H 0.2244 0.1842 0.4119 0.043 Uiso 1 1 calc R U

loop_
_atom_site_aniso_label
_atom_site_aniso_U_11
_atom_site_aniso_U_22
_atom_site_aniso_U_33
_atom_site_aniso_U_23
_atom_site_aniso_U_13
_atom_site_aniso_U_12
Mo3 0.01215(13) 0.00847(13) 0.00912(16) 0.00074(13) 0.00095(13) 0.00179(10)
Mo4 0.00856(13) 0.00935(13) 0.00922(16) 0.00038(12) 0.00052(12) -0.00049(10)
Mo1 0.01014(14) 0.00902(16) 0.00920(17) 0.00088(13) 0.00039(12) -0.00053(11)
Mo2 0.00928(14) 0.00804(16) 0.00858(17) 0.00002(12) -0.00106(12) 0.00009(11)
Fe3 0.0109(2) 0.0086(3) 0.0089(3) 0.0011(2) 0.0011(2) -0.00041(19)
Fe4 0.0121(2) 0.0087(3) 0.0091(3) -0.0003(2) -0.0005(2) -0.0017(2)
Fe1 0.0118(2) 0.0068(2) 0.0116(3) 0.0004(2) 0.0008(2) 0.00075(17)
Fe2 0.0085(2) 0.0117(3) 0.0110(3) 0.00154(19) -0.00026(18) 0.00034(19)
O1 0.0160(14) 0.0124(14) 0.0129(16) -0.0002(11) -0.0026(11) 0.0003(11)
O2 0.0099(12) 0.0145(14) 0.0180(17) -0.0002(11) 0.0007(11) 0.0016(11)
O3 0.0126(13) 0.0140(14) 0.0219(18) 0.0022(12) 0.0017(11) -0.0023(11)
O4 0.0219(15) 0.0235(17) 0.0165(18) -0.0007(13) 0.0029(12) 0.0003(13)
O5 0.0147(13) 0.0120(14) 0.0114(15) 0.0000(11) 0.0003(10) 0.0019(11)
O6 0.0153(13) 0.0142(14) 0.0155(16) 0.0008(11) -0.0056(11) 0.0026(11)
O7 0.0146(13) 0.0089(13) 0.0132(15) -0.0007(11) 0.0007(11) -0.0024(10)
O8 0.0170(14) 0.0145(14) 0.0162(17) 0.0002(12) -0.0011(11) -0.0027(11)
O9 0.0165(14) 0.0167(14) 0.0148(16) 0.0046(12) 0.0008(11) -0.0008(11)
O10 0.0179(14) 0.0123(14) 0.0139(16) -0.0015(11) 0.0036(11) 0.0005(11)
O11 0.0177(14) 0.0148(14) 0.0135(16) -0.0004(11) -0.0006(11) 0.0040(11)
O12 0.0223(14) 0.0145(13) 0.0216(18) 0.0015(13) 0.0012(13) 0.0046(11)
O13 0.0145(13) 0.0137(13) 0.0113(16) 0.0008(10) 0.0019(10) 0.0007(11)
O14 0.0131(13) 0.0125(14) 0.0150(16) 0.0025(11) -0.0004(11) -0.0010(11)
O15 0.0167(14) 0.0109(13) 0.0144(16) -0.0004(11) 0.0005(11) 0.0009(11)
N1 0.0170(16) 0.0123(16) 0.0139(19) 0.0022(13) -0.0009(13) 0.0028(13)
N2 0.0170(16) 0.0109(16) 0.0099(17) 0.0002(12) 0.0017(13) -0.0013(13)
N3 0.0182(17) 0.0093(16) 0.017(2) -0.0006(13) 0.0039(14) 0.0003(13)
N4 0.0104(16) 0.027(2) 0.022(2) 0.0124(17) -0.0007(14) 0.0001(15)
N5 0.0112(14) 0.0212(16) 0.0199(19) 0.0033(18) -0.0020(16) -0.0031(12)
N6 0.0171(17) 0.0172(18) 0.017(2) 0.0008(14) 0.0062(14) -0.0004(14)
N7 0.0142(16) 0.0111(17) 0.0156(19) 0.0038(13) 0.0025(13) 0.0014(13)
N8 0.0181(17) 0.0124(17) 0.0134(19) 0.0002(13) 0.0020(14) -0.0033(13)
N9 0.0124(15) 0.0092(16) 0.0124(18) 0.0001(13) 0.0005(12) 0.0006(12)
N10 0.0148(16) 0.0114(17) 0.0132(19) 0.0001(13) -0.0007(13) -0.0018(13)
N11 0.0178(16) 0.0126(16) 0.0121(18) -0.0005(14) 0.0017(14) -0.0039(13)
N12 0.0190(17) 0.0119(17) 0.0100(18) -0.0016(13) -0.0005(13) -0.0025(13)
O16 0.0149(13) 0.0215(16) 0.0139(16) 0.0021(12) -0.0015(11) -0.0014(12)
C1 0.023(2) 0.018(2) 0.018(2) 0.0003(17) -0.0064(17) 0.0018(17)
C2 0.0151(19) 0.015(2) 0.024(3) 0.0013(17) 0.0018(16) -0.0034(16)
C3 0.027(2) 0.013(2) 0.015(2) 0.0027(16) 0.0055(16) 0.0015(16)
C4 0.020(2) 0.015(2) 0.015(2) 0.0033(16) 0.0001(16) 0.0050(16)
C5 0.021(2) 0.011(2) 0.018(2) 0.0036(16) 0.0021(16) -0.0009(16)
C6 0.023(2) 0.0075(17) 0.018(2) -0.0014(15) 0.0033(16) -0.0025(15)
C7 0.025(2) 0.013(2) 0.015(2) -0.0022(16) 0.0016(17) -0.0023(17)
C8 0.019(2) 0.015(2) 0.020(2) 0.0007(17) 0.0066(16) 0.0051(16)
C9 0.0139(17) 0.0202(19) 0.019(3) 0.0010(17) 0.0001(16) 0.0035(15)
C10 0.0166(19) 0.027(2) 0.012(2) 0.0097(17) 0.0004(15) 0.0021(17)
C11 0.0201(19) 0.0128(17) 0.024(3) 0.0023(18) -0.0032(19) -0.0069(14)
C12 0.031(2) 0.022(2) 0.016(2) -0.0020(18) 0.0049(19) 0.0033(19)
C13 0.0175(19) 0.027(2) 0.013(2) 0.0017(17) -0.0044(16) -0.0005(17)
C14 0.015(2) 0.023(2) 0.026(3) 0.0002(18) -0.0063(17) -0.0003(17)
C15 0.020(2) 0.024(2) 0.013(2) 0.0044(17) 0.0023(16) -0.0051(17)
C16 0.022(2) 0.022(2) 0.020(2) 0.0052(18) 0.0057(17) 0.0006(18)
C17 0.0168(19) 0.020(2) 0.029(3) 0.0008(18) -0.0001(17) 0.0072(17)
C18 0.019(2) 0.027(2) 0.020(3) 0.0070(18) 0.0011(17) 0.0070(18)
C19 0.0140(19) 0.024(2) 0.021(3) 0.0018(18) -0.0008(16) 0.0027(16)
C20 0.026(2) 0.018(2) 0.021(3) 0.0002(17) -0.0025(18) -0.0110(17)
C21 0.023(2) 0.013(2) 0.022(3) 0.0020(17) 0.0057(18) 0.0056(17)
C22 0.025(2) 0.017(2) 0.013(2) 0.0045(16) -0.0008(16) 0.0000(17)
C23 0.032(2) 0.010(2) 0.017(2) 0.0029(16) -0.0021(18) -0.0007(17)
C24 0.018(2) 0.021(2) 0.021(3) 0.0004(18) 0.0044(17) -0.0085(17)
C25 0.0122(18) 0.020(2) 0.023(3) -0.0030(18) 0.0063(16) -0.0035(16)
C26 0.020(2) 0.019(2) 0.015(2) -0.0044(16) -0.0010(16) 0.0008(16)
C27 0.0175(19) 0.018(2) 0.021(2) -0.0025(18) -0.0029(17) 0.0021(16)
C28 0.018(2) 0.013(2) 0.018(2) 0.0004(16) -0.0045(16) 0.0011(16)
C29 0.026(2) 0.017(2) 0.014(2) 0.0018(16) 0.0001(17) -0.0045(17)
C30 0.021(2) 0.024(2) 0.016(2) -0.0025(17) 0.0033(17) -0.0021(18)
C31 0.0156(19) 0.019(2) 0.009(2) -0.0005(15) -0.0025(15) -0.0014(16)
C32 0.0153(19) 0.015(2) 0.021(2) 0.0009(16) 0.0008(16) -0.0055(15)
C33 0.022(2) 0.011(2) 0.024(3) -0.0028(17) 0.0001(17) -0.0036(16)
C34 0.029(2) 0.0075(19) 0.018(2) -0.0033(15) 0.0021(17) -0.0020(16)
C35 0.0192(18) 0.021(2) 0.013(2) -0.0025(17) 0.0007(16) -0.0010(16)
C36 0.022(2) 0.020(2) 0.007(2) 0.0023(16) -0.0008(15) -0.0030(16)
N13 0.030(3) 0.049(3) 0.064(4) 0.023(3) -0.015(2) -0.014(2)
C37 0.031(2) 0.028(2) 0.019(3) 0.007(2) -0.004(2) -0.0086(19)
C38 0.023(2) 0.022(2) 0.022(3) -0.0004(18) -0.0021(18) -0.0044(17)
N14 0.033(2) 0.0263(19) 0.028(3) 0.0017(19) 0.0016(19) -0.0060(17)
C39 0.0212(19) 0.025(2) 0.014(2) 0.001(2) 0.0026(19) 0.0011(16)
C40 0.040(3) 0.043(3) 0.023(3) -0.003(3) 0.002(2) -0.022(2)
N15 0.075(4) 0.057(3) 0.028(3) -0.008(3) -0.009(3) 0.038(3)
C41 0.051(4) 0.058(4) 0.015(3) -0.019(3) -0.012(2) 0.034(3)
C42 0.034(3) 0.060(4) 0.021(3) -0.019(3) -0.004(2) 0.018(3)
N16 0.034(3) 0.028(2) 0.047(3) 0.002(2) -0.004(2) -0.001(2)
C43 0.038(3) 0.014(2) 0.021(3) 0.0007(18) -0.007(2) -0.0049(19)
C44 0.030(3) 0.027(3) 0.048(4) -0.005(2) -0.010(2) 0.001(2)
N17 0.040(3) 0.019(2) 0.051(3) -0.005(2) -0.001(2) 0.0015(19)
C45 0.040(3) 0.014(2) 0.019(3) -0.0025(19) 0.001(2) 0.0019(19)
C46 0.036(3) 0.024(3) 0.026(3) -0.002(2) 0.002(2) 0.007(2)

loop_
_atom_type_symbol
_atom_type_description
_atom_type_scat_dispersion_real
_atom_type_scat_dispersion_imag
_atom_type_scat_source
C C 0.0033 0.0016 'International Tables Vol C Tables 4.2.6.8 and 6.1.1.4'
H H 0.0000 0.0000 'International Tables Vol C Tables 4.2.6.8 and 6.1.1.4'
Fe Fe 0.3463 0.8444 'International Tables Vol C Tables 4.2.6.8 and 6.1.1.4'
Mo Mo -1.6832 0.6857 'International Tables Vol C Tables 4.2.6.8 and 6.1.1.4'
N N 0.0061 0.0033 'International Tables Vol C Tables 4.2.6.8 and 6.1.1.4'
O O 0.0106 0.0060 'International Tables Vol C Tables 4.2.6.8 and 6.1.1.4'

loop_
_geom_angle_atom_site_label_1
_geom_angle_atom_site_label_2
_geom_angle_atom_site_label_3
_geom_angle
O12 Mo3 O9 107.72(14)
O12 Mo3 O10 107.71(15)
O9 Mo3 O10 111.28(14)
O12 Mo3 O11 107.54(15)
O9 Mo3 O11 111.03(14)
O10 Mo3 O11 111.35(14)
O16 Mo4 O15 107.06(15)
O16 Mo4 O13 107.27(14)
O15 Mo4 O13 112.28(13)
O16 Mo4 O14 107.69(14)
O15 Mo4 O14 110.81(14)
O13 Mo4 O14 111.46(14)
O4 Mo1 O3 107.55(15)
O4 Mo1 O1 107.81(15)
O3 Mo1 O1 111.46(14)
O4 Mo1 O2 107.57(15)
O3 Mo1 O2 110.44(14)
O1 Mo1 O2 111.80(14)
O8 Mo2 O6 107.35(14)
O8 Mo2 O5 106.71(14)
O6 Mo2 O5 112.51(14)
O8 Mo2 O7 107.22(14)
O6 Mo2 O7 110.71(14)
O5 Mo2 O7 112.00(13)
O10 Fe3 O3 93.79(12)
O10 Fe3 O14 100.34(13)
O3 Fe3 O14 91.02(12)
O10 Fe3 N7 91.86(13)
O3 Fe3 N7 96.64(13)
O14 Fe3 N7 165.15(13)
O10 Fe3 N8 90.12(13)
O3 Fe3 N8 173.96(14)
O14 Fe3 N8 92.81(13)
N7 Fe3 N8 78.62(13)
O10 Fe3 N9 166.23(13)
O3 Fe3 N9 96.47(13)
O14 Fe3 N9 88.66(13)
N7 Fe3 N9 77.87(13)
N8 Fe3 N9 78.96(13)
O11 Fe4 O15 91.02(12)
O11 Fe4 O7 103.63(12)
O15 Fe4 O7 88.90(12)
O11 Fe4 N12 89.28(13)
O15 Fe4 N12 177.57(13)
O7 Fe4 N12 93.37(13)
O11 Fe4 N10 164.26(13)
O15 Fe4 N10 100.58(13)
O7 Fe4 N10 87.32(12)
N12 Fe4 N10 78.68(13)
O11 Fe4 N11 90.91(13)
O15 Fe4 N11 98.97(13)
O7 Fe4 N11 163.38(13)
N12 Fe4 N11 78.61(13)
N10 Fe4 N11 76.90(13)
O13 Fe1 O1 97.16(12)
O13 Fe1 O5 95.84(12)
O1 Fe1 O5 95.73(12)
O13 Fe1 N2 167.98(12)
O1 Fe1 N2 91.82(12)
O5 Fe1 N2 91.18(12)
O13 Fe1 N3 93.39(12)
O1 Fe1 N3 91.32(13)
O5 Fe1 N3 167.59(12)
N2 Fe1 N3 78.37(13)
O13 Fe1 N1 91.78(12)
O1 Fe1 N1 166.54(13)
O5 Fe1 N1 93.32(13)
N2 Fe1 N1 78.04(13)
N3 Fe1 N1 78.09(14)
O6 Fe2 O9 92.24(12)
O6 Fe2 O2 90.15(12)
O9 Fe2 O2 100.46(12)
O6 Fe2 N4 173.59(14)
O9 Fe2 N4 94.15(14)
O2 Fe2 N4 88.11(14)
O6 Fe2 N5 95.56(13)
O9 Fe2 N5 166.18(13)
O2 Fe2 N5 90.93(14)
N4 Fe2 N5 78.30(14)
O6 Fe2 N6 101.25(14)
O9 Fe2 N6 89.52(13)
O2 Fe2 N6 164.60(13)
N4 Fe2 N6 79.42(15)
N5 Fe2 N6 77.79(14)
Mo1 O1 Fe1 138.34(16)
Mo1 O2 Fe2 127.23(16)
Mo1 O3 Fe3 159.5(2)
Mo2 O5 Fe1 139.72(17)
Mo2 O6 Fe2 158.69(19)
Mo2 O7 Fe4 123.69(17)
Mo3 O9 Fe2 146.73(18)
Mo3 O10 Fe3 147.46(17)
Mo3 O11 Fe4 144.88(17)
Mo4 O13 Fe1 137.82(16)
Mo4 O14 Fe3 123.48(15)
Mo4 O15 Fe4 152.09(17)
C9 N1 C1 109.9(3)
C9 N1 C4 113.1(3)
C1 N1 C4 110.5(4)
C9 N1 Fe1 102.8(3)
C1 N1 Fe1 110.1(3)
C4 N1 Fe1 110.2(3)
C5 N2 C2 110.2(4)
C5 N2 C6 113.5(3)
C2 N2 C6 109.9(3)
C5 N2 Fe1 103.1(3)
C2 N2 Fe1 109.6(2)
C6 N2 Fe1 110.3(2)
C3 N3 C7 109.3(4)
C3 N3 C8 110.3(3)
C7 N3 C8 112.7(3)
C3 N3 Fe1 111.0(3)
C7 N3 Fe1 102.9(3)
C8 N3 Fe1 110.4(3)
C18 N4 C10 110.4(4)
C18 N4 C13 112.9(4)
C10 N4 C13 109.6(4)
C18 N4 Fe2 111.0(3)
C10 N4 Fe2 110.1(3)
C13 N4 Fe2 102.5(3)
C14 N5 C11 110.7(4)
C14 N5 C15 113.0(3)
C11 N5 C15 109.2(4)
C14 N5 Fe2 110.4(3)
C11 N5 Fe2 109.0(2)
C15 N5 Fe2 104.3(3)
C12 N6 C16 111.5(4)
C12 N6 C17 110.8(4)
C16 N6 C17 110.6(4)
C12 N6 Fe2 111.1(3)
C16 N6 Fe2 110.9(3)
C17 N6 Fe2 101.5(3)
C19 N7 C22 110.9(3)
C19 N7 C27 108.7(3)
C22 N7 C27 111.6(4)
C19 N7 Fe3 109.9(3)
C22 N7 Fe3 111.3(3)
C27 N7 Fe3 104.2(3)
C20 N8 C23 110.0(4)
C20 N8 C24 111.5(4)
C23 N8 C24 111.6(4)
C20 N8 Fe3 110.5(3)
C23 N8 Fe3 103.2(3)
C24 N8 Fe3 109.8(3)
C25 N9 C21 111.0(3)
C25 N9 C26 112.1(4)
C21 N9 C26 110.9(4)
C25 N9 Fe3 102.1(3)
C21 N9 Fe3 109.6(3)
C26 N9 Fe3 110.7(3)
C28 N10 C36 110.0(3)
C28 N10 C31 110.0(3)
C36 N10 C31 112.2(3)
C28 N10 Fe4 109.7(3)
C36 N10 Fe4 102.2(2)
C31 N10 Fe4 112.5(3)
C32 N11 C29 109.3(4)
C32 N11 C33 112.3(4)
C29 N11 C33 110.8(4)
C32 N11 Fe4 104.0(2)
C29 N11 Fe4 111.0(3)
C33 N11 Fe4 109.2(3)
C30 N12 C34 109.4(4)
C30 N12 C35 110.9(4)
C34 N12 C35 113.6(3)
C30 N12 Fe4 109.6(3)
C34 N12 Fe4 102.5(3)
C35 N12 Fe4 110.6(3)
N1 C1 H1A 109.5
N1 C1 H1B 109.5
H1A C1 H1B 109.5
N1 C1 H1C 109.5
H1A C1 H1C 109.5
H1B C1 H1C 109.5
N2 C2 H2A 109.5
N2 C2 H2B 109.5
H2A C2 H2B 109.5
N2 C2 H2C 109.5
H2A C2 H2C 109.5
H2B C2 H2C 109.5
N3 C3 H3A 109.5
N3 C3 H3B 109.5
H3A C3 H3B 109.5
N3 C3 H3C 109.5
H3A C3 H3C 109.5
H3B C3 H3C 109.5
N1 C4 C5 111.5(3)
N1 C4 H4A 109.3
C5 C4 H4A 109.3
N1 C4 H4B 109.3
C5 C4 H4B 109.3
H4A C4 H4B 108.0
N2 C5 C4 112.0(4)
N2 C5 H5A 109.2
C4 C5 H5A 109.2
N2 C5 H5B 109.2
C4 C5 H5B 109.2
H5A C5 H5B 107.9
N2 C6 C7 112.1(3)
N2 C6 H6A 109.2
C7 C6 H6A 109.2
N2 C6 H6B 109.2
C7 C6 H6B 109.2
H6A C6 H6B 107.9
N3 C7 C6 111.3(4)
N3 C7 H7A 109.4
C6 C7 H7A 109.4
N3 C7 H7B 109.4
C6 C7 H7B 109.4
H7A C7 H7B 108.0
N3 C8 C9 111.8(3)
N3 C8 H8A 109.3
C9 C8 H8A 109.3
N3 C8 H8B 109.3
C9 C8 H8B 109.3
H8A C8 H8B 107.9
N1 C9 C8 112.1(3)
N1 C9 H9A 109.2
C8 C9 H9A 109.2
N1 C9 H9B 109.2
C8 C9 H9B 109.2
H9A C9 H9B 107.9
N4 C10 H10A 109.5
N4 C10 H10B 109.5
H10A C10 H10B 109.5
N4 C10 H10C 109.5
H10A C10 H10C 109.5
H10B C10 H10C 109.5
N5 C11 H11A 109.5
N5 C11 H11B 109.5
H11A C11 H11B 109.5
N5 C11 H11C 109.5
H11A C11 H11C 109.5
H11B C11 H11C 109.5
N6 C12 H12A 109.5
N6 C12 H12B 109.5
H12A C12 H12B 109.5
N6 C12 H12C 109.5
H12A C12 H12C 109.5
H12B C12 H12C 109.5
N4 C13 C14 111.6(4)
N4 C13 H13A 109.3
C14 C13 H13A 109.3
N4 C13 H13B 109.3
C14 C13 H13B 109.3
H13A C13 H13B 108.0
N5 C14 C13 111.3(4)
N5 C14 H14A 109.4
C13 C14 H14A 109.4
N5 C14 H14B 109.4
C13 C14 H14B 109.4
H14A C14 H14B 108.0
N5 C15 C16 111.5(4)
N5 C15 H15A 109.3
C16 C15 H15A 109.3
N5 C15 H15B 109.3
C16 C15 H15B 109.3
H15A C15 H15B 108.0
N6 C16 C15 111.2(4)
N6 C16 H16A 109.4
C15 C16 H16A 109.4
N6 C16 H16B 109.4
C15 C16 H16B 109.4
H16A C16 H16B 108.0
N6 C17 C18 112.3(4)
N6 C17 H17A 109.1
C18 C17 H17A 109.1
N6 C17 H17B 109.1
C18 C17 H17B 109.1
H17A C17 H17B 107.9
N4 C18 C17 111.4(4)
N4 C18 H18A 109.3
C17 C18 H18A 109.3
N4 C18 H18B 109.3
C17 C18 H18B 109.3
H18A C18 H18B 108.0
N7 C19 H19A 109.5
N7 C19 H19B 109.5
H19A C19 H19B 109.5
N7 C19 H19C 109.5
H19A C19 H19C 109.5
H19B C19 H19C 109.5
N8 C20 H20A 109.5
N8 C20 H20B 109.5
H20A C20 H20B 109.5
N8 C20 H20C 109.5
H20A C20 H20C 109.5
H20B C20 H20C 109.5
N9 C21 H21A 109.5
N9 C21 H21B 109.5
H21A C21 H21B 109.5
N9 C21 H21C 109.5
H21A C21 H21C 109.5
H21B C21 H21C 109.5
N7 C22 C23 110.8(4)
N7 C22 H22A 109.5
C23 C22 H22A 109.5
N7 C22 H22B 109.5
C23 C22 H22B 109.5
H22A C22 H22B 108.1
N8 C23 C22 113.3(4)
N8 C23 H23A 108.9
C22 C23 H23A 108.9
N8 C23 H23B 108.9
C22 C23 H23B 108.9
H23A C23 H23B 107.7
N8 C24 C25 112.0(4)
N8 C24 H24A 109.2
C25 C24 H24A 109.2
N8 C24 H24B 109.2
C25 C24 H24B 109.2
H24A C24 H24B 107.9
N9 C25 C24 113.1(4)
N9 C25 H25A 109.0
C24 C25 H25A 109.0
N9 C25 H25B 109.0
C24 C25 H25B 109.0
H25A C25 H25B 107.8
N9 C26 C27 111.7(4)
N9 C26 H26A 109.3
C27 C26 H26A 109.3
N9 C26 H26B 109.3
C27 C26 H26B 109.3
H26A C26 H26B 107.9
N7 C27 C26 111.2(4)
N7 C27 H27A 109.4
C26 C27 H27A 109.4
N7 C27 H27B 109.4
C26 C27 H27B 109.4
H27A C27 H27B 108.0
N10 C28 H28A 109.5
N10 C28 H28B 109.5
H28A C28 H28B 109.5
N10 C28 H28C 109.5
H28A C28 H28C 109.5
H28B C28 H28C 109.5
N11 C29 H29A 109.5
N11 C29 H29B 109.5
H29A C29 H29B 109.5
N11 C29 H29C 109.5
H29A C29 H29C 109.5
H29B C29 H29C 109.5
N12 C30 H30A 109.5
N12 C30 H30B 109.5
H30A C30 H30B 109.5
N12 C30 H30C 109.5
H30A C30 H30C 109.5
H30B C30 H30C 109.5
N10 C31 C32 110.0(3)
N10 C31 H31A 109.7
C32 C31 H31A 109.7
N10 C31 H31B 109.7
C32 C31 H31B 109.7
H31A C31 H31B 108.2
N11 C32 C31 111.6(4)
N11 C32 H32A 109.3
C31 C32 H32A 109.3
N11 C32 H32B 109.3
C31 C32 H32B 109.3
H32A C32 H32B 108.0
N11 C33 C34 111.3(4)
N11 C33 H33A 109.4
C34 C33 H33A 109.4
N11 C33 H33B 109.4
C34 C33 H33B 109.4
H33A C33 H33B 108.0
N12 C34 C33 111.8(4)
N12 C34 H34A 109.3
C33 C34 H34A 109.3
N12 C34 H34B 109.3
C33 C34 H34B 109.3
H34A C34 H34B 107.9
N12 C35 C36 111.5(4)
N12 C35 H35A 109.3
C36 C35 H35A 109.3
N12 C35 H35B 109.3
C36 C35 H35B 109.3
H35A C35 H35B 108.0
N10 C36 C35 112.1(4)
N10 C36 H36A 109.2
C35 C36 H36A 109.2
N10 C36 H36B 109.2
C35 C36 H36B 109.2
H36A C36 H36B 107.9
N13 C37 C38 178.9(6)
C37 C38 H38A 109.5
C37 C38 H38B 109.5
H38A C38 H38B 109.5
C37 C38 H38C 109.5
H38A C38 H38C 109.5
H38B C38 H38C 109.5
N14 C39 C40 178.1(5)
C39 C40 H40A 109.5
C39 C40 H40B 109.5
H40A C40 H40B 109.5
C39 C40 H40C 109.5
H40A C40 H40C 109.5
H40B C40 H40C 109.5
N15 C41 C42 178.6(7)
C41 C42 H42A 109.5
C41 C42 H42B 109.5
H42A C42 H42B 109.5
C41 C42 H42C 109.5
H42A C42 H42C 109.5
H42B C42 H42C 109.5
N16 C43 C44 178.6(7)
C43 C44 H44A 109.5
C43 C44 H44B 109.5
H44A C44 H44B 109.5
C43 C44 H44C 109.5
H44A C44 H44C 109.5
H44B C44 H44C 109.5
N17 C45 C46 179.0(7)
C45 C46 H46A 109.5
C45 C46 H46B 109.5
H46A C46 H46B 109.5
C45 C46 H46C 109.5
H46A C46 H46C 109.5
H46B C46 H46C 109.5

loop_
_geom_bond_atom_site_label_1
_geom_bond_atom_site_label_2
_geom_bond_distance
Mo3 O12 1.749(3)
Mo3 O9 1.769(3)
Mo3 O10 1.775(3)
Mo3 O11 1.778(3)
Mo4 O16 1.732(3)
Mo4 O15 1.768(3)
Mo4 O13 1.781(3)
Mo4 O14 1.785(3)
Mo1 O4 1.738(3)
Mo1 O3 1.766(3)
Mo1 O1 1.779(3)
Mo1 O2 1.781(3)
Mo2 O8 1.743(3)
Mo2 O6 1.758(3)
Mo2 O5 1.778(3)
Mo2 O7 1.792(3)
Fe3 O10 2.036(3)
Fe3 O3 2.056(3)
Fe3 O14 2.067(3)
Fe3 N7 2.257(4)
Fe3 N8 2.258(4)
Fe3 N9 2.276(4)
Fe4 O11 2.045(3)
Fe4 O15 2.051(3)
Fe4 O7 2.078(3)
Fe4 N12 2.255(4)
Fe4 N10 2.268(4)
Fe4 N11 2.290(3)
Fe1 O13 2.025(3)
Fe1 O1 2.054(3)
Fe1 O5 2.065(3)
Fe1 N2 2.266(3)
Fe1 N3 2.272(4)
Fe1 N1 2.279(4)
Fe2 O6 2.045(3)
Fe2 O9 2.069(3)
Fe2 O2 2.085(3)
Fe2 N4 2.241(4)
Fe2 N5 2.267(3)
Fe2 N6 2.273(4)
N1 C9 1.476(6)
N1 C1 1.478(6)
N1 C4 1.483(6)
N2 C5 1.467(6)
N2 C2 1.476(5)
N2 C6 1.481(5)
N3 C3 1.471(6)
N3 C7 1.481(6)
N3 C8 1.482(6)
N4 C18 1.469(6)
N4 C10 1.472(6)
N4 C13 1.491(6)
N5 C14 1.478(6)
N5 C11 1.479(5)
N5 C15 1.484(6)
N6 C12 1.464(6)
N6 C16 1.492(6)
N6 C17 1.495(6)
N7 C19 1.468(5)
N7 C22 1.485(5)
N7 C27 1.487(6)
N8 C20 1.458(6)
N8 C23 1.480(6)
N8 C24 1.492(6)
N9 C25 1.469(5)
N9 C21 1.478(6)
N9 C26 1.483(6)
N10 C28 1.473(6)
N10 C36 1.479(6)
N10 C31 1.484(5)
N11 C32 1.471(6)
N11 C29 1.475(6)
N11 C33 1.493(6)
N12 C30 1.467(6)
N12 C34 1.482(5)
N12 C35 1.485(6)
C1 H1A 0.9800
C1 H1B 0.9800
C1 H1C 0.9800
C2 H2A 0.9800
C2 H2B 0.9800
C2 H2C 0.9800
C3 H3A 0.9800
C3 H3B 0.9800
C3 H3C 0.9800
C4 C5 1.523(6)
C4 H4A 0.9900
C4 H4B 0.9900
C5 H5A 0.9900
C5 H5B 0.9900
C6 C7 1.527(6)
C6 H6A 0.9900
C6 H6B 0.9900
C7 H7A 0.9900
C7 H7B 0.9900
C8 C9 1.511(7)
C8 H8A 0.9900
C8 H8B 0.9900
C9 H9A 0.9900
C9 H9B 0.9900
C10 H10A 0.9800
C10 H10B 0.9800
C10 H10C 0.9800
C11 H11A 0.9800
C11 H11B 0.9800
C11 H11C 0.9800
C12 H12A 0.9800
C12 H12B 0.9800
C12 H12C 0.9800
C13 C14 1.508(7)
C13 H13A 0.9900
C13 H13B 0.9900
C14 H14A 0.9900
C14 H14B 0.9900
C15 C16 1.509(7)
C15 H15A 0.9900
C15 H15B 0.9900
C16 H16A 0.9900
C16 H16B 0.9900
C17 C18 1.534(7)
C17 H17A 0.9900
C17 H17B 0.9900
C18 H18A 0.9900
C18 H18B 0.9900
C19 H19A 0.9800
C19 H19B 0.9800
C19 H19C 0.9800
C20 H20A 0.9800
C20 H20B 0.9800
C20 H20C 0.9800
C21 H21A 0.9800
C21 H21B 0.9800
C21 H21C 0.9800
C22 C23 1.519(7)
C22 H22A 0.9900
C22 H22B 0.9900
C23 H23A 0.9900
C23 H23B 0.9900
C24 C25 1.510(7)
C24 H24A 0.9900
C24 H24B 0.9900
C25 H25A 0.9900
C25 H25B 0.9900
C26 C27 1.514(6)
C26 H26A 0.9900
C26 H26B 0.9900
C27 H27A 0.9900
C27 H27B 0.9900
C28 H28A 0.9800
C28 H28B 0.9800
C28 H28C 0.9800
C29 H29A 0.9800
C29 H29B 0.9800
C29 H29C 0.9800
C30 H30A 0.9800
C30 H30B 0.9800
C30 H30C 0.9800
C31 C32 1.525(6)
C31 H31A 0.9900
C31 H31B 0.9900
C32 H32A 0.9900
C32 H32B 0.9900
C33 C34 1.515(6)
C33 H33A 0.9900
C33 H33B 0.9900
C34 H34A 0.9900
C34 H34B 0.9900
C35 C36 1.528(6)
C35 H35A 0.9900
C35 H35B 0.9900
C36 H36A 0.9900
C36 H36B 0.9900
N13 C37 1.134(7)
C37 C38 1.458(7)
C38 H38A 0.9800
C38 H38B 0.9800
C38 H38C 0.9800
N14 C39 1.134(6)
C39 C40 1.453(6)
C40 H40A 0.9800
C40 H40B 0.9800
C40 H40C 0.9800
N15 C41 1.135(9)
C41 C42 1.476(11)
C42 H42A 0.9800
C42 H42B 0.9800
C42 H42C 0.9800
N16 C43 1.132(7)
C43 C44 1.456(8)
C44 H44A 0.9800
C44 H44B 0.9800
C44 H44C 0.9800
N17 C45 1.133(7)
C45 C46 1.463(7)
C46 H46A 0.9800
C46 H46B 0.9800
C46 H46C 0.9800

loop_
_geom_torsion_atom_site_label_1
_geom_torsion_atom_site_label_2
_geom_torsion_atom_site_label_3
_geom_torsion_atom_site_label_4
_geom_torsion
O4 Mo1 O1 Fe1 109.3(3)
O3 Mo1 O1 Fe1 -8.5(3)
O2 Mo1 O1 Fe1 -132.7(2)
O4 Mo1 O2 Fe2 -170.19(19)
O3 Mo1 O2 Fe2 -53.1(2)
O1 Mo1 O2 Fe2 71.6(2)
O4 Mo1 O3 Fe3 30.9(5)
O1 Mo1 O3 Fe3 148.9(5)
O2 Mo1 O3 Fe3 -86.2(5)
O8 Mo2 O5 Fe1 108.3(3)
O6 Mo2 O5 Fe1 -9.2(3)
O7 Mo2 O5 Fe1 -134.7(2)
O8 Mo2 O6 Fe2 25.4(5)
O5 Mo2 O6 Fe2 142.5(5)
O7 Mo2 O6 Fe2 -91.3(5)
O8 Mo2 O7 Fe4 -169.09(17)
O6 Mo2 O7 Fe4 -52.3(2)
O5 Mo2 O7 Fe4 74.2(2)
O12 Mo3 O9 Fe2 -149.7(3)
O10 Mo3 O9 Fe2 92.5(3)
O11 Mo3 O9 Fe2 -32.2(4)
O12 Mo3 O10 Fe3 -146.9(3)
O9 Mo3 O10 Fe3 -29.1(4)
O11 Mo3 O10 Fe3 95.4(4)
O12 Mo3 O11 Fe4 -150.6(3)
O9 Mo3 O11 Fe4 91.8(3)
O10 Mo3 O11 Fe4 -32.8(3)
O16 Mo4 O13 Fe1 106.4(2)
O15 Mo4 O13 Fe1 -11.0(3)
O14 Mo4 O13 Fe1 -136.0(2)
O16 Mo4 O14 Fe3 -167.84(18)
O15 Mo4 O14 Fe3 -51.1(2)
O13 Mo4 O14 Fe3 74.8(2)
O16 Mo4 O15 Fe4 24.0(4)
O13 Mo4 O15 Fe4 141.5(4)
O14 Mo4 O15 Fe4 -93.2(4)
C9 N1 C4 C5 -131.6(4)
C1 N1 C4 C5 104.9(4)
Fe1 N1 C4 C5 -17.1(4)
C2 N2 C5 C4 -171.1(4)
C6 N2 C5 C4 65.2(5)
Fe1 N2 C5 C4 -54.1(4)
N1 C4 C5 N2 50.0(5)
C5 N2 C6 C7 -132.5(4)
C2 N2 C6 C7 103.6(4)
Fe1 N2 C6 C7 -17.4(4)
C3 N3 C7 C6 -171.7(4)
C8 N3 C7 C6 65.2(5)
Fe1 N3 C7 C6 -53.7(4)
N2 C6 C7 N3 50.0(5)
C3 N3 C8 C9 104.7(4)
C7 N3 C8 C9 -132.8(4)
Fe1 N3 C8 C9 -18.4(4)
C1 N1 C9 C8 -170.8(3)
C4 N1 C9 C8 65.3(5)
Fe1 N1 C9 C8 -53.6(4)
N3 C8 C9 N1 50.7(5)
C18 N4 C13 C14 -64.5(5)
C10 N4 C13 C14 171.9(4)
Fe2 N4 C13 C14 55.0(4)
C11 N5 C14 C13 -104.0(4)
C15 N5 C14 C13 133.2(4)
Fe2 N5 C14 C13 16.8(5)
N4 C13 C14 N5 -50.1(5)
C14 N5 C15 C16 -67.1(5)
C11 N5 C15 C16 169.2(3)
Fe2 N5 C15 C16 52.8(4)
C12 N6 C16 C15 -104.1(5)
C17 N6 C16 C15 132.1(4)
Fe2 N6 C16 C15 20.3(5)
N5 C15 C16 N6 -50.6(5)
C12 N6 C17 C18 170.7(4)
C16 N6 C17 C18 -65.1(5)
Fe2 N6 C17 C18 52.7(4)
C10 N4 C18 C17 -104.5(4)
C13 N4 C18 C17 132.4(4)
Fe2 N4 C18 C17 17.9(5)
N6 C17 C18 N4 -50.2(5)
C19 N7 C22 C23 105.9(4)
C27 N7 C22 C23 -132.7(4)
Fe3 N7 C22 C23 -16.7(4)
C20 N8 C23 C22 -169.8(4)
C24 N8 C23 C22 65.9(5)
Fe3 N8 C23 C22 -51.9(4)
N7 C22 C23 N8 48.1(5)
C20 N8 C24 C25 106.0(4)
C23 N8 C24 C25 -130.5(4)
Fe3 N8 C24 C25 -16.8(4)
C21 N9 C25 C24 -169.9(4)
C26 N9 C25 C24 65.5(5)
Fe3 N9 C25 C24 -53.1(4)
N8 C24 C25 N9 49.7(5)
C25 N9 C26 C27 -132.3(4)
C21 N9 C26 C27 103.0(4)
Fe3 N9 C26 C27 -19.0(4)
C19 N7 C27 C26 -170.1(4)
C22 N7 C27 C26 67.2(5)
Fe3 N7 C27 C26 -53.0(4)
N9 C26 C27 N7 49.8(5)
C28 N10 C31 C32 103.1(4)
C36 N10 C31 C32 -134.1(4)
Fe4 N10 C31 C32 -19.5(4)
C29 N11 C32 C31 -172.5(3)
C33 N11 C32 C31 64.1(5)
Fe4 N11 C32 C31 -53.8(4)
N10 C31 C32 N11 50.8(5)
C32 N11 C33 C34 -134.0(4)
C29 N11 C33 C34 103.5(4)
Fe4 N11 C33 C34 -19.1(4)
C30 N12 C34 C33 -171.7(4)
C35 N12 C34 C33 63.8(5)
Fe4 N12 C34 C33 -55.5(4)
N11 C33 C34 N12 52.4(5)
C30 N12 C35 C36 106.2(4)
C34 N12 C35 C36 -130.1(4)
Fe4 N12 C35 C36 -15.6(4)
C28 N10 C36 C35 -170.4(3)
C31 N10 C36 C35 66.8(4)
Fe4 N10 C36 C35 -53.9(4)
N12 C35 C36 N10 49.0(5)
